data_7226104
loop_
_publ_author_name
'Shchepochkin, Alexandr'
'Chupakhin, Oleg N.'
'Charushin, Valery'
'Steglenko, Dmitry'
'Minkin, Vladimir I.'
'Rusinov, Gennady'
'Matern, Anatoly'

_publ_section_title
;
 C-H Functionalization of azines. Anodic dehydroaromatization of
 9-(hetero)aryl-9,10-dihydroacridines
;
_journal_name_full 'RSC Adv.'
_journal_paper_doi 10.1039/C6RA17783B
_journal_year 2016
_chemical_formula_moiety 'C20 H18 N2'
_chemical_formula_sum 'C20 H18 N2'
_chemical_formula_weight 286.38
_chemical_name_systematic 10-Methyl-9-(4-aminophenyl)-9,10-dihydroacridine
_space_group_crystal_system monoclinic
_space_group_IT_number 14
_space_group_name_Hall '-P 2ybc'
_space_group_name_H-M_alt 'P 1 21/c 1'
_symmetry_space_group_name_Hall '-P 2ybc'
_symmetry_space_group_name_H-M 'P 1 21/c 1'
_audit_update_record
;
2016-05-12 deposited with the CCDC.
2016-08-02 downloaded from the CCDC.
;
_cell_angle_alpha 90
_cell_angle_beta 94.110(3)
_cell_angle_gamma 90
_cell_formula_units_Z 4
_cell_length_a 8.4601(3)
_cell_length_b 10.9097(5)
_cell_length_c 16.1704(6)
_cell_measurement_reflns_used 6286
_cell_measurement_temperature 150(2)
_cell_measurement_theta_max 30.78
_cell_measurement_theta_min 2.25
_cell_volume 1488.64(10)
_diffrn_ambient_temperature 150(2)
_diffrn_measured_fraction_theta_full 0.9997
_diffrn_measured_fraction_theta_max 0.8792
_diffrn_measurement_device_type 'Xcalibur 3'
_diffrn_radiation_wavelength 0.71073
_diffrn_reflns_av_R_equivalents 0.0245
_diffrn_reflns_av_unetI/netI 0.0388
_diffrn_reflns_limit_h_max 12
_diffrn_reflns_limit_h_min -11
_diffrn_reflns_limit_k_max 15
_diffrn_reflns_limit_k_min -12
_diffrn_reflns_limit_l_max 23
_diffrn_reflns_limit_l_min -20
_diffrn_reflns_number 6286
_diffrn_reflns_theta_full 28.2205
_diffrn_reflns_theta_max 30.7834
_diffrn_reflns_theta_min 2.25
_exptl_absorpt_coefficient_mu 0.075
_exptl_crystal_colour Colorless
_exptl_crystal_density_diffrn 1.2777
_exptl_crystal_description prism
_exptl_crystal_F_000 608.2190
_exptl_crystal_recrystallization_method 'Re-crystallisation from solvent'
_refine_diff_density_max 0.288803
_refine_diff_density_min -0.255237
_refine_diff_density_rms 0.055339
_refine_ls_d_res_high 0.693946
_refine_ls_d_res_low 9.041727
_refine_ls_goodness_of_fit_ref 1.055446
_refine_ls_hydrogen_treatment mixed
_refine_ls_matrix_type full
_refine_ls_number_constraints 0
_refine_ls_number_parameters 270
_refine_ls_number_reflns 3487
_refine_ls_number_restraints 0
_refine_ls_restrained_S_all 1.055446
_refine_ls_R_factor_all 0.058199
_refine_ls_R_factor_gt 0.044044
_refine_ls_shift/su_max 0.0007
_refine_ls_shift/su_mean 0.0001
_refine_ls_structure_factor_coef Fsqd
_refine_ls_weighting_details 'w=1/[\s^2^(Fo^2^)+(0.0750P)^2^+0.1000P] where P=(Fo^2^+2Fc^2^)/3'
_refine_ls_weighting_scheme calc
_refine_ls_wR_factor_ref 0.133602
_reflns_Friedel_coverage 0.0
_reflns_limit_h_max 11
_reflns_limit_h_min -12
_reflns_limit_k_max 15
_reflns_limit_k_min 0
_reflns_limit_l_max 23
_reflns_limit_l_min 0
_reflns_number_gt 2779
_reflns_number_total 3487
_reflns_threshold_expression I>=2u(I)
_cod_data_source_file c6ra17783b2.cif
_cod_data_source_block exp_144
_cod_original_cell_volume 1488.65(10)
_cod_database_code 7226104
_solvent_exptl_crystal_recrystallization_method ethanol

loop_
_space_group_symop_id
_space_group_symop_operation_xyz
1 x,y,z
2 -x,y+1/2,-z+1/2
3 -x,-y,-z
4 x,-y-1/2,z-1/2

loop_
_atom_site_label
_atom_site_type_symbol
_atom_site_fract_x
_atom_site_fract_y
_atom_site_fract_z
_atom_site_U_iso_or_equiv
_atom_site_adp_type
_atom_site_occupancy
_atom_site_symmetry_multiplicity
_atom_site_calc_flag
N1 N 0.86253(12) -0.04046(9) 0.36743(6) 0.0264(2) Uani 1 1 d
C13 C 1.01877(13) 0.00395(11) 0.37246(7) 0.0247(2) Uani 1 1 d
C16 C 0.75539(13) 0.26835(11) 0.41535(7) 0.0223(2) Uani 1 1 d
C4 C 0.53846(15) 0.08740(13) 0.17711(8) 0.0323(3) Uani 1 1 d
C1 C 0.75522(13) 0.00069(10) 0.30329(7) 0.0223(2) Uani 1 1 d
N2 N 0.71863(15) 0.57019(11) 0.51715(8) 0.0349(3) Uani 1 1 d
C19 C 0.88542(15) 0.50007(11) 0.41033(8) 0.0285(3) Uani 1 1 d
C6 C 0.78000(13) 0.11423(10) 0.26582(7) 0.0214(2) Uani 1 1 d
C17 C 0.70887(14) 0.35837(11) 0.46907(7) 0.0250(2) Uani 1 1 d
C3 C 0.51457(15) -0.02500(13) 0.21391(8) 0.0319(3) Uani 1 1 d
C7 C 0.91705(13) 0.19468(10) 0.29713(7) 0.0214(2) Uani 1 1 d
C5 C 0.67199(14) 0.15556(12) 0.20299(7) 0.0273(3) Uani 1 1 d
C9 C 1.20656(14) 0.16004(13) 0.33975(8) 0.0314(3) Uani 1 1 d
C12 C 1.14405(16) -0.06333(13) 0.41208(8) 0.0339(3) Uani 1 1 d
C11 C 1.29676(17) -0.01801(15) 0.41569(10) 0.0406(4) Uani 1 1 d
C20 C 0.93011(14) 0.41000(11) 0.35606(8) 0.0257(3) Uani 1 1 d
C18 C 0.77267(14) 0.47626(11) 0.46709(7) 0.0258(3) Uani 1 1 d
C15 C 0.86570(12) 0.29237(10) 0.35731(7) 0.0200(2) Uani 1 1 d
C8 C 1.05132(13) 0.11748(11) 0.33646(7) 0.0230(2) Uani 1 1 d
C2 C 0.62170(15) -0.06925(12) 0.27577(8) 0.0281(3) Uani 1 1 d
C10 C 1.32991(15) 0.09337(15) 0.37943(9) 0.0400(4) Uani 1 1 d
C14 C 0.82391(18) -0.14998(12) 0.41310(9) 0.0349(3) Uani 1 1 d
H4 H 0.4613(17) 0.1172(14) 0.1324(9) 0.035(4) Uiso 1 1 d
H3 H 0.4225(19) -0.0753(15) 0.1949(10) 0.039(4) Uiso 1 1 d
H5 H 0.6891(17) 0.2360(15) 0.1769(10) 0.038(4) Uiso 1 1 d
H17 H 0.6282(18) 0.3426(14) 0.5070(10) 0.037(4) Uiso 1 1 d
H2 H 0.6067(18) -0.1499(16) 0.3013(10) 0.044(4) Uiso 1 1 d
H14A H 0.844(2) -0.2274(17) 0.3808(11) 0.052(5) Uiso 1 1 d
H20 H 1.0113(18) 0.4257(15) 0.3163(10) 0.035(4) Uiso 1 1 d
H7 H 0.9578(16) 0.2414(14) 0.2479(9) 0.029(4) Uiso 1 1 d
H14B H 0.7076(19) -0.1460(15) 0.4241(10) 0.041(4) Uiso 1 1 d
H16 H 0.7074(16) 0.1860(14) 0.4176(9) 0.028(4) Uiso 1 1 d
H9 H 1.2272(18) 0.2407(15) 0.3135(9) 0.038(4) Uiso 1 1 d
H19 H 0.9331(19) 0.5828(15) 0.4079(10) 0.041(4) Uiso 1 1 d
H11 H 1.384(2) -0.0655(17) 0.4425(12) 0.057(5) Uiso 1 1 d
H14C H 0.8901(18) -0.1527(14) 0.4660(10) 0.035(4) Uiso 1 1 d
H10 H 1.441(2) 0.1267(16) 0.3782(10) 0.045(4) Uiso 1 1 d
H12 H 1.123(2) -0.1456(17) 0.4366(11) 0.049(5) Uiso 1 1 d
H2A H 0.665(2) 0.5430(18) 0.5630(13) 0.061(6) Uiso 1 1 d
H2B H 0.796(2) 0.6244(19) 0.5316(12) 0.061(6) Uiso 1 1 d

loop_
_atom_site_aniso_label
_atom_site_aniso_U_11
_atom_site_aniso_U_22
_atom_site_aniso_U_33
_atom_site_aniso_U_23
_atom_site_aniso_U_13
_atom_site_aniso_U_12
N1 0.0296(5) 0.0202(5) 0.0292(5) 0.0047(4) 0.0017(4) -0.0004(4)
C13 0.0267(6) 0.0242(6) 0.0234(5) -0.0037(5) 0.0024(4) 0.0044(4)
C16 0.0234(5) 0.0202(5) 0.0232(5) 0.0008(4) 0.0001(4) -0.0021(4)
C4 0.0311(6) 0.0395(7) 0.0254(6) -0.0043(5) -0.0033(5) -0.0003(5)
C1 0.0253(5) 0.0197(5) 0.0223(5) -0.0032(4) 0.0051(4) 0.0001(4)
N2 0.0403(6) 0.0279(6) 0.0362(6) -0.0090(5) 0.0001(5) 0.0060(5)
C19 0.0324(6) 0.0165(5) 0.0359(6) 0.0005(5) -0.0019(5) -0.0010(5)
C6 0.0239(5) 0.0198(5) 0.0207(5) -0.0020(4) 0.0035(4) -0.0006(4)
C17 0.0256(5) 0.0266(6) 0.0229(5) -0.0001(5) 0.0014(4) 0.0014(4)
C3 0.0292(6) 0.0365(7) 0.0300(6) -0.0117(5) 0.0022(5) -0.0084(5)
C7 0.0232(5) 0.0202(5) 0.0211(5) 0.0014(4) 0.0031(4) -0.0020(4)
C5 0.0322(6) 0.0274(6) 0.0221(5) -0.0005(5) -0.0004(5) -0.0005(5)
C9 0.0242(6) 0.0364(7) 0.0342(6) -0.0072(6) 0.0064(5) -0.0001(5)
C12 0.0373(7) 0.0317(7) 0.0323(6) -0.0017(6) -0.0009(5) 0.0131(6)
C11 0.0319(7) 0.0473(9) 0.0415(7) -0.0083(7) -0.0047(6) 0.0180(6)
C20 0.0263(5) 0.0207(6) 0.0300(6) 0.0034(5) 0.0026(5) -0.0013(4)
C18 0.0279(6) 0.0230(6) 0.0255(5) -0.0024(5) -0.0048(4) 0.0060(4)
C15 0.0198(5) 0.0180(5) 0.0217(5) 0.0018(4) -0.0023(4) 0.0008(4)
C8 0.0224(5) 0.0241(6) 0.0229(5) -0.0040(4) 0.0037(4) 0.0020(4)
C2 0.0319(6) 0.0230(6) 0.0302(6) -0.0058(5) 0.0079(5) -0.0054(5)
C10 0.0223(6) 0.0526(9) 0.0451(8) -0.0127(7) 0.0021(5) 0.0050(6)
C14 0.0489(8) 0.0216(6) 0.0345(7) 0.0069(5) 0.0046(6) -0.0006(6)

loop_
_atom_type_symbol
_atom_type_scat_dispersion_real
_atom_type_scat_dispersion_imag
_atom_type_scat_source
_atom_type_scat_dispersion_source
H 0.00000 0.00000 'International Tables Volume C Table 6.1.1.4 (pp. 500-502)' 'Henke, Gullikson and Davis, At. Data and Nucl. Data Tables, 1993, 54, 2'
C 0.00347 0.00161 'International Tables Volume C Table 6.1.1.4 (pp. 500-502)' 'Henke, Gullikson and Davis, At. Data and Nucl. Data Tables, 1993, 54, 2'
N 0.00653 0.00323 'International Tables Volume C Table 6.1.1.4 (pp. 500-502)' 'Henke, Gullikson and Davis, At. Data and Nucl. Data Tables, 1993, 54, 2'

loop_
_geom_angle_atom_site_label_1
_geom_angle_atom_site_label_2
_geom_angle_atom_site_label_3
_geom_angle
C1 N1 C13 119.26(10)
C1 N1 C14 118.80(10)
C13 N1 C14 119.93(10)
N1 C13 C8 119.47(10)
N1 C13 C12 121.45(12)
C8 C13 C12 119.08(11)
C17 C16 C15 121.46(11)
C17 C16 H16 119.1(8)
C15 C16 H16 119.4(8)
C3 C4 C5 118.99(11)
C3 C4 H4 119.6(9)
C5 C4 H4 121.4(9)
C6 C1 N1 119.60(10)
C6 C1 C2 118.93(10)
N1 C1 C2 121.46(11)
C18 N2 H2A 114.7(12)
C18 N2 H2B 111.8(12)
H2A N2 H2B 112.6(17)
C20 C19 C18 120.95(11)
C20 C19 H19 119.3(10)
C18 C19 H19 119.7(10)
C5 C6 C1 119.43(10)
C5 C6 C7 120.23(10)
C1 C6 C7 120.22(10)
C16 C17 C18 120.71(11)
C16 C17 H17 121.2(9)
C18 C17 H17 118.1(9)
C4 C3 C2 120.69(11)
C4 C3 H3 119.8(9)
C2 C3 H3 119.5(9)
C6 C7 C8 110.54(9)
C6 C7 C15 111.86(9)
C8 C7 C15 111.04(9)
C6 C7 H7 108.7(8)
C8 C7 H7 108.6(8)
C15 C7 H7 105.9(8)
C4 C5 C6 121.50(12)
C4 C5 H5 119.1(8)
C6 C5 H5 119.4(9)
C8 C9 C10 121.22(14)
C8 C9 H9 118.2(9)
C10 C9 H9 120.6(9)
C11 C12 C13 120.31(14)
C11 C12 H12 119.7(10)
C13 C12 H12 120.0(10)
C12 C11 C10 120.87(13)
C12 C11 H11 120.1(11)
C10 C11 H11 119.0(11)
C19 C20 C15 121.19(11)
C19 C20 H20 121.5(9)
C15 C20 H20 117.3(9)
C19 C18 C17 118.06(11)
C19 C18 N2 120.68(12)
C17 C18 N2 121.16(12)
C16 C15 C20 117.60(11)
C16 C15 C7 122.15(10)
C20 C15 C7 120.25(10)
C9 C8 C13 119.44(11)
C9 C8 C7 120.48(11)
C13 C8 C7 120.04(10)
C3 C2 C1 120.44(12)
C3 C2 H2 121.1(9)
C1 C2 H2 118.5(9)
C11 C10 C9 119.07(13)
C11 C10 H10 122.8(10)
C9 C10 H10 118.1(10)
N1 C14 H14A 111.7(10)
N1 C14 H14B 108.1(9)
H14A C14 H14B 109.2(14)
N1 C14 H14C 109.3(9)
H14A C14 H14C 108.3(13)
H14B C14 H14C 110.3(13)

loop_
_geom_bond_atom_site_label_1
_geom_bond_atom_site_label_2
_geom_bond_distance
N1 C1 1.4023(15)
N1 C13 1.4044(15)
N1 C14 1.4544(16)
C13 C8 1.4046(17)
C13 C12 1.4053(17)
C16 C17 1.3870(16)
C16 C15 1.3950(16)
C16 H16 0.988(15)
C4 C3 1.384(2)
C4 C5 1.3915(17)
C4 H4 0.993(15)
C1 C6 1.4016(16)
C1 C2 1.4086(16)
N2 C18 1.4029(16)
N2 H2A 0.95(2)
N2 H2B 0.90(2)
C19 C20 1.3882(17)
C19 C18 1.3947(18)
C19 H19 0.991(17)
C6 C5 1.3918(16)
C6 C7 1.5121(15)
C17 C18 1.3963(17)
C17 H17 0.966(16)
C3 C2 1.3874(18)
C3 H3 0.984(16)
C7 C8 1.5167(15)
C7 C15 1.5275(16)
C7 H7 1.025(15)
C5 H5 0.989(17)
C9 C8 1.3902(16)
C9 C10 1.3904(19)
C9 H9 0.998(16)
C12 C11 1.380(2)
C12 H12 1.003(18)
C11 C10 1.387(2)
C11 H11 0.977(19)
C20 C15 1.3952(16)
C20 H20 0.989(16)
C2 H2 0.984(17)
C10 H10 1.009(17)
C14 H14A 1.015(19)
C14 H14B 1.013(16)
C14 H14C 0.989(15)
